data_2222487
loop_
_publ_author_name
'Cuny, Jerome'
'Gougeon, Patrick'
'Gall, Philippe'

_publ_section_title
;
 Redetermination of Zn~2~Mo~3~O~8~
;
_journal_coeditor_code WM2235
_journal_issue 7
_journal_name_full 'Acta Crystallographica Section E'
_journal_page_first i51
_journal_paper_doi 10.1107/S1600536809021928
_journal_volume 65
_journal_year 2009
_chemical_formula_iupac 'Zn2 Mo3 O8'
_chemical_formula_structural 'Zn2 (Mo3 O8)'
_chemical_formula_sum 'Mo3 O8 Zn2'
_chemical_formula_weight 546.56
_chemical_name_systematic
;
dizinc trimolybdenum(IV) octaoxide
;
_space_group_IT_number 186
_symmetry_cell_setting hexagonal
_symmetry_space_group_name_Hall 'P 6c -2c'
_symmetry_space_group_name_H-M 'P 63 m c'
_atom_sites_solution_primary direct
_atom_sites_solution_secondary difmap
_audit_creation_method SHELXL-97
_cell_angle_alpha 90.00
_cell_angle_beta 90.00
_cell_angle_gamma 120.00
_cell_formula_units_Z 2
_cell_length_a 5.7816(2)
_cell_length_b 5.7816(2)
_cell_length_c 9.9345(3)
_cell_measurement_reflns_used 6245
_cell_measurement_temperature 293(2)
_cell_measurement_theta_max 43.97
_cell_measurement_theta_min 0.93
_cell_volume 287.589(17)
_computing_cell_refinement 'COLLECT (Nonius, 1998)'
_computing_data_collection 'COLLECT (Nonius, 1998)'
_computing_data_reduction 'EvalCCD (Duisenberg <i>et al.</i>, 2003)'
_computing_molecular_graphics 'DIAMOND (Bergerhoff, 1996)'
_computing_publication_material 'SHELXL97 (Sheldrick, 2008)'
_computing_structure_refinement 'SHELXL97 (Sheldrick, 2008)'
_computing_structure_solution 'SIR97 (Altomare <i>et al.</i>,  1999)'
_diffrn_ambient_temperature 293(2)
_diffrn_measured_fraction_theta_full 0.992
_diffrn_measured_fraction_theta_max 0.992
_diffrn_measurement_device_type 'Nonius KappaCCD'
_diffrn_measurement_method '\f scans (\k = 0) + additional \w scans'
_diffrn_radiation_monochromator graphite
_diffrn_radiation_source 'fine-focus sealed tube'
_diffrn_radiation_type MoK\a
_diffrn_radiation_wavelength 0.71069
_diffrn_reflns_av_R_equivalents 0.0230
_diffrn_reflns_av_sigmaI/netI 0.0174
_diffrn_reflns_limit_h_max 7
_diffrn_reflns_limit_h_min -11
_diffrn_reflns_limit_k_max 11
_diffrn_reflns_limit_k_min -11
_diffrn_reflns_limit_l_max 19
_diffrn_reflns_limit_l_min -16
_diffrn_reflns_number 8536
_diffrn_reflns_theta_full 43.97
_diffrn_reflns_theta_max 43.97
_diffrn_reflns_theta_min 4.07
_exptl_absorpt_coefficient_mu 14.590
_exptl_absorpt_correction_T_max 0.1574
_exptl_absorpt_correction_T_min 0.0479
_exptl_absorpt_correction_type analytical
_exptl_absorpt_process_details '(de Meulenaer & Tompa, 1965)'
_exptl_crystal_colour black
_exptl_crystal_density_diffrn 6.312
_exptl_crystal_density_method 'not measured'
_exptl_crystal_description 'irregular block'
_exptl_crystal_F_000 500
_exptl_crystal_size_max 0.210
_exptl_crystal_size_mid 0.125
_exptl_crystal_size_min 0.070
_refine_diff_density_max 0.969
_refine_diff_density_min -1.058
_refine_ls_abs_structure_details 'Flack (1983), 322 Friedel pairs'
_refine_ls_abs_structure_Flack 0.155(15)
_refine_ls_extinction_coef 0.0306(13)
_refine_ls_extinction_expression Fc^*^=kFc[1+0.001xFc^2^\l^3^/sin(2\q)]^-1/4^
_refine_ls_extinction_method 'SHELXL97 (Sheldrick, 2008)'
_refine_ls_goodness_of_fit_ref 1.158
_refine_ls_matrix_type full
_refine_ls_number_parameters 33
_refine_ls_number_reflns 790
_refine_ls_number_restraints 1
_refine_ls_restrained_S_all 1.158
_refine_ls_R_factor_all 0.0137
_refine_ls_R_factor_gt 0.0133
_refine_ls_shift/su_max 0.001
_refine_ls_shift/su_mean 0.000
_refine_ls_structure_factor_coef Fsqd
_refine_ls_weighting_details 'w=1/[\s^2^(Fo^2^)+(0.0117P)^2^+0.2665P] where P=(Fo^2^+2Fc^2^)/3'
_refine_ls_weighting_scheme calc
_refine_ls_wR_factor_gt 0.0293
_refine_ls_wR_factor_ref 0.0293
_reflns_number_gt 778
_reflns_number_total 790
_reflns_threshold_expression I>2\s(I)
_cod_data_source_file wm2235.cif
_cod_data_source_block I
_cod_database_code 2222487
_cod_database_fobs_code 2222487

loop_
_symmetry_equiv_pos_as_xyz
'x, y, z'
'-x, -y, z+1/2'
'-y, x-y, z'
'-x+y, -x, z'
'x-y, x, z+1/2'
'y, -x+y, z+1/2'
'-x+y, y, z'
'x, x-y, z'
'-y, -x, z'
'y, x, z+1/2'
'-x, -x+y, z+1/2'
'x-y, -y, z+1/2'

loop_
_atom_site_type_symbol
_atom_site_label
_atom_site_fract_x
_atom_site_fract_y
_atom_site_fract_z
_atom_site_U_iso_or_equiv
_atom_site_adp_type
_atom_site_calc_flag
_atom_site_refinement_flags
_atom_site_occupancy
_atom_site_disorder_assembly
_atom_site_disorder_group
Mo Mo1 -0.29203(3) -0.146014(13) -0.925032(13) 0.00373(3) Uani d S 1 . .
Zn Zn1 -0.6667 0.6667 -0.62348(6) 0.00671(7) Uani d S 1 . .
Zn Zn2 -0.3333 0.3333 -0.68932(6) 0.00606(7) Uani d S 1 . .
O O1 -0.16669(16) 0.16669(16) -0.8086(2) 0.00588(19) Uani d S 1 . .
O O2 -0.51182(15) -0.0236(3) -1.04041(16) 0.0055(2) Uani d S 1 . .
O O3 -0.6667 -0.3333 -0.8210(3) 0.0054(4) Uani d S 1 . .
O O4 0.0000 0.0000 -1.0666(3) 0.0057(3) Uani d S 1 . .

loop_
_atom_site_aniso_label
_atom_site_aniso_U_11
_atom_site_aniso_U_22
_atom_site_aniso_U_33
_atom_site_aniso_U_12
_atom_site_aniso_U_13
_atom_site_aniso_U_23
Mo1 0.00333(5) 0.00389(4) 0.00377(5) 0.00166(2) 0.00017(5) 0.00008(2)
Zn1 0.00746(10) 0.00746(10) 0.00521(15) 0.00373(5) 0.000 0.000
Zn2 0.00647(10) 0.00647(10) 0.00525(15) 0.00323(5) 0.000 0.000
O1 0.0061(4) 0.0061(4) 0.0052(5) 0.0028(4) 0.0007(2) -0.0007(2)
O2 0.0048(3) 0.0056(5) 0.0066(6) 0.0028(2) 0.0005(2) 0.0011(4)
O3 0.0063(5) 0.0063(5) 0.0038(8) 0.0031(2) 0.000 0.000
O4 0.0068(5) 0.0068(5) 0.0036(8) 0.0034(3) 0.000 0.000

loop_
_atom_type_symbol
_atom_type_description
_atom_type_scat_dispersion_real
_atom_type_scat_dispersion_imag
_atom_type_scat_source
O O 0.0106 0.0060 'International Tables Vol C Tables 4.2.6.8 and 6.1.1.4'
Zn Zn 0.2839 1.4301 'International Tables Vol C Tables 4.2.6.8 and 6.1.1.4'
Mo Mo -1.6832 0.6857 'International Tables Vol C Tables 4.2.6.8 and 6.1.1.4'

loop_
_geom_angle_atom_site_label_1
_geom_angle_atom_site_label_2
_geom_angle_atom_site_label_3
_geom_angle_site_symmetry_1
_geom_angle_site_symmetry_3
_geom_angle
_geom_angle_publ_flag
O1 Mo1 O1 . 3 95.38(11) ?
O1 Mo1 O4 . . 100.30(5) ?
O1 Mo1 O4 3 . 100.30(5) ?
O1 Mo1 O2 . . 91.06(7) ?
O1 Mo1 O2 3 . 166.69(5) ?
O4 Mo1 O2 . . 89.96(6) ?
O1 Mo1 O2 . 4_445 166.69(5) ?
O1 Mo1 O2 3 4_445 91.06(7) ?
O4 Mo1 O2 . 4_445 89.96(6) ?
O2 Mo1 O2 . 4_445 80.41(8) ?
O1 Mo1 O3 . . 89.76(6) ?
O1 Mo1 O3 3 . 89.76(6) ?
O4 Mo1 O3 . . 164.96(9) ?
O2 Mo1 O3 . . 78.60(6) ?
O2 Mo1 O3 4_445 . 78.60(6) ?
O1 Mo1 Mo1 . 4 49.63(4) ?
O1 Mo1 Mo1 3 4 95.26(4) ?
O4 Mo1 Mo1 . 4 51.38(4) ?
O2 Mo1 Mo1 . 4 97.78(4) ?
O2 Mo1 Mo1 4_445 4 141.34(3) ?
O3 Mo1 Mo1 . 4 139.34(4) ?
O1 Mo1 Mo1 . 3 95.26(4) ?
O1 Mo1 Mo1 3 3 49.63(4) ?
O4 Mo1 Mo1 . 3 51.38(4) ?
O2 Mo1 Mo1 . 3 141.34(3) ?
O2 Mo1 Mo1 4_445 3 97.78(4) ?
O3 Mo1 Mo1 . 3 139.34(4) ?
Mo1 Mo1 Mo1 4 3 60.0 ?
O3 Zn1 O2 1_565 2_465 114.79(5) ?
O3 Zn1 O2 1_565 6_455 114.79(5) ?
O2 Zn1 O2 2_465 6_455 103.67(6) ?
O3 Zn1 O2 1_565 5_565 114.79(5) ?
O2 Zn1 O2 2_465 5_565 103.67(6) ?
O2 Zn1 O2 6_455 5_565 103.67(6) ?
O1 Zn2 O1 . 4_455 89.84(8) ?
O1 Zn2 O1 . 3_565 89.84(8) ?
O1 Zn2 O1 4_455 3_565 89.84(8) ?
O1 Zn2 O2 . 6 96.01(5) ?
O1 Zn2 O2 4_455 6 171.73(8) ?
O1 Zn2 O2 3_565 6 96.01(5) ?
O1 Zn2 O2 . 2_455 96.01(5) ?
O1 Zn2 O2 4_455 2_455 96.01(5) ?
O1 Zn2 O2 3_565 2_455 171.73(7) ?
O2 Zn2 O2 6 2_455 77.60(7) ?
O1 Zn2 O2 . 5_565 171.73(7) ?
O1 Zn2 O2 4_455 5_565 96.01(5) ?
O1 Zn2 O2 3_565 5_565 96.01(5) ?
O2 Zn2 O2 6 5_565 77.60(7) ?
O2 Zn2 O2 2_455 5_565 77.60(7) ?
Mo1 O1 Mo1 . 4 80.75(7) ?
Mo1 O1 Zn2 . . 137.21(4) ?
Mo1 O1 Zn2 4 . 137.21(4) ?
Zn1 O2 Mo1 2_464 . 119.89(5) ?
Zn1 O2 Mo1 2_464 3_455 119.89(5) ?
Mo1 O2 Mo1 . 3_455 102.68(7) ?
Zn1 O2 Zn2 2_464 2_454 111.56(8) ?
Mo1 O2 Zn2 . 2_454 99.62(5) ?
Mo1 O2 Zn2 3_455 2_454 99.62(5) ?
Zn1 O3 Mo1 1_545 3_455 118.84(7) ?
Zn1 O3 Mo1 1_545 4_445 118.84(7) ?
Mo1 O3 Mo1 3_455 4_445 98.68(9) ?
Zn1 O3 Mo1 1_545 . 118.84(7) ?
Mo1 O3 Mo1 3_455 . 98.68(9) ?
Mo1 O3 Mo1 4_445 . 98.68(9) ?
Mo1 O4 Mo1 4 . 77.25(8) ?
Mo1 O4 Mo1 4 3 77.25(8) ?
Mo1 O4 Mo1 . 3 77.25(8) ?

loop_
_geom_bond_atom_site_label_1
_geom_bond_atom_site_label_2
_geom_bond_site_symmetry_2
_geom_bond_distance
_geom_bond_publ_flag
Mo1 O1 . 1.9549(14) y
Mo1 O1 3 1.9549(14) ?
Mo1 O4 . 2.0286(19) y
Mo1 O2 . 2.0804(10) y
Mo1 O2 4_445 2.0804(10) ?
Mo1 O3 . 2.1415(14) y
Mo1 Mo1 4 2.5326(2) y
Mo1 Mo1 3 2.5326(2) ?
Zn1 O3 1_565 1.963(3) y
Zn1 O2 2_465 1.9687(15) ?
Zn1 O2 6_455 1.9687(15) ?
Zn1 O2 5_565 1.9687(15) ?
Zn2 O1 . 2.0467(18) y
Zn2 O1 4_455 2.0467(18) ?
Zn2 O1 3_565 2.0467(18) ?
Zn2 O2 6 2.1431(16) y
Zn2 O2 2_455 2.1431(16) ?
Zn2 O2 5_565 2.1431(16) ?
